data_2209977
loop_
_publ_author_name
'Bortoluzzi, Adailton J.'
'Fernandes, Luciano'
'S\'a, Marcus M.'

_publ_section_title
;
 Methyl
 (<i>Z</i>)-2-(bromomethyl)-3-(3,4-methylenedioxyphenyl)prop-2-enoate
;
_journal_coeditor_code RZ2046
_journal_issue 8
_journal_name_full 'Acta Crystallographica Section E'
_journal_page_first o3391
_journal_page_last o3392
_journal_paper_doi 10.1107/S160053680602695X
_journal_volume 62
_journal_year 2006
_chemical_formula_iupac 'C12 H11 Br O4'
_chemical_formula_moiety 'C12 H11 Br O4'
_chemical_formula_sum 'C12 H11 Br O4'
_chemical_formula_weight 299.12
_chemical_name_systematic
;
Methyl (Z)-2-(bromomethyl)-3-(3,4-methylenedioxyphenyl)prop-2-enoate
;
_space_group_IT_number 2
_space_group_name_Hall '-P 1'
_symmetry_cell_setting triclinic
_symmetry_space_group_name_Hall '-P 1'
_symmetry_space_group_name_H-M 'P -1'
_atom_sites_solution_hydrogens geom
_atom_sites_solution_primary direct
_atom_sites_solution_secondary difmap
_audit_creation_method SHELXL-97
_cell_angle_alpha 91.41(2)
_cell_angle_beta 90.98(2)
_cell_angle_gamma 98.490(2)
_cell_formula_units_Z 2
_cell_length_a 6.725(3)
_cell_length_b 8.845(2)
_cell_length_c 9.9410(10)
_cell_measurement_reflns_used 25
_cell_measurement_temperature 293(2)
_cell_measurement_theta_max 13.43
_cell_measurement_theta_min 4.11
_cell_volume 584.5(3)
_computing_cell_refinement 'SET4 in CAD-4 EXPRESS'
_computing_data_collection 'CAD-4 EXPRESS (Enraf--Nonius, 1994)'
_computing_data_reduction 'HELENA (Spek, 1996)'
_computing_molecular_graphics 'PLATON (Spek, 2003)'
_computing_publication_material SHELXL97
_computing_structure_refinement 'SHELXL97 (Sheldrick, 1997)'
_computing_structure_solution 'SIR97 (Altomare <i>et al.</i>,  1999)'
_diffrn_ambient_temperature 293(2)
_diffrn_measured_fraction_theta_full 1.000
_diffrn_measured_fraction_theta_max 1.000
_diffrn_measurement_device_type 'Enraf--Nonius CAD-4'
_diffrn_measurement_method \w--2\q
_diffrn_radiation_monochromator graphite
_diffrn_radiation_source 'fine-focus sealed tube'
_diffrn_radiation_type MoK\a
_diffrn_radiation_wavelength 0.71069
_diffrn_reflns_av_R_equivalents 0.0179
_diffrn_reflns_av_sigmaI/netI 0.0264
_diffrn_reflns_limit_h_max 8
_diffrn_reflns_limit_h_min -8
_diffrn_reflns_limit_k_max 10
_diffrn_reflns_limit_k_min -10
_diffrn_reflns_limit_l_max 1
_diffrn_reflns_limit_l_min -12
_diffrn_reflns_number 2567
_diffrn_reflns_theta_full 25.47
_diffrn_reflns_theta_max 25.47
_diffrn_reflns_theta_min 2.05
_diffrn_standards_decay_% 1
_diffrn_standards_interval_count 200
_diffrn_standards_number 3
_exptl_absorpt_coefficient_mu 3.516
_exptl_absorpt_correction_T_max 0.2245
_exptl_absorpt_correction_T_min 0.1999
_exptl_absorpt_correction_type psi-scan
_exptl_absorpt_process_details '(North <i>et al.</i>,  1968)'
_exptl_crystal_colour colorless
_exptl_crystal_density_diffrn 1.699
_exptl_crystal_density_method 'not measured'
_exptl_crystal_description 'irregular block'
_exptl_crystal_F_000 300
_exptl_crystal_size_max 0.50
_exptl_crystal_size_mid 0.47
_exptl_crystal_size_min 0.43
_refine_diff_density_max 0.990
_refine_diff_density_min -0.426
_refine_ls_extinction_method none
_refine_ls_goodness_of_fit_ref 1.054
_refine_ls_hydrogen_treatment constr
_refine_ls_matrix_type full
_refine_ls_number_parameters 155
_refine_ls_number_reflns 2166
_refine_ls_number_restraints 0
_refine_ls_restrained_S_all 1.054
_refine_ls_R_factor_all 0.0617
_refine_ls_R_factor_gt 0.0392
_refine_ls_shift/su_max 0.001
_refine_ls_shift/su_mean 0.000
_refine_ls_structure_factor_coef Fsqd
_refine_ls_weighting_details 'calc w=1/[\s^2^(Fo^2^)+(0.0595P)^2^+0.5446P] where P=(Fo^2^+2Fc^2^)/3'
_refine_ls_weighting_scheme calc
_refine_ls_wR_factor_gt 0.1019
_refine_ls_wR_factor_ref 0.1110
_reflns_number_gt 1691
_reflns_number_total 2166
_reflns_threshold_expression I>2\s(I)
_cod_data_source_file rz2046.cif
_cod_data_source_block I
_cod_depositor_comments
;
The following automatic conversions were performed:
'_geom_hbond_publ_flag' value 'Y' changed to 'y' according to
'/home/saulius/struct/CIF-dictionaries/cif_core.dic' dictionary named
'cif_core.dic' version 2.4.1 from 2010-06-29 (4 times).

Automatic conversion script
Id: cif_fix_enum 1527 2010-12-29 10:47:43Z saulius 

The following automatic conversions were performed:

'_geom_hbond_publ_flag' value 'Y' changed to 'y' according to
/home/saulius/struct/CIF-dictionaries/cif_core.dic dictionary named
'cif_core.dic' version 2.4.1 from 2010-06-29 (4 times).

Automatic conversion script
Id: cif_fix_values 1715 2011-07-08 13:25:40Z adriana 
;
_cod_database_code 2209977
_cod_database_fobs_code 2209977

loop_
_symmetry_equiv_pos_as_xyz
'x, y, z'
'-x, -y, -z'

loop_
_atom_site_type_symbol
_atom_site_label
_atom_site_fract_x
_atom_site_fract_y
_atom_site_fract_z
_atom_site_U_iso_or_equiv
_atom_site_adp_type
_atom_site_calc_flag
_atom_site_refinement_flags
_atom_site_occupancy
C C1 0.9019(5) 0.5965(4) 0.7446(3) 0.0384(8) Uani d . 1
C C2 0.9570(6) 0.4637(4) 0.6828(4) 0.0448(8) Uani d . 1
H H2 0.8846 0.4159 0.6090 0.054 Uiso calc R 1
C C3 1.1194(5) 0.4080(4) 0.7346(4) 0.0422(8) Uani d . 1
C C4 1.2283(5) 0.4754(4) 0.8435(4) 0.0404(8) Uani d . 1
C C5 1.1813(6) 0.6041(4) 0.9062(4) 0.0453(9) Uani d . 1
H H5 1.2552 0.6490 0.9805 0.054 Uiso calc R 1
C C6 1.0179(6) 0.6650(4) 0.8540(4) 0.0423(8) Uani d . 1
H H6 0.9846 0.7543 0.8932 0.051 Uiso calc R 1
C C7 0.7290(5) 0.6525(4) 0.6832(4) 0.0416(8) Uani d . 1
H H7 0.6904 0.6061 0.6000 0.050 Uiso calc R 1
C C8 0.6144(5) 0.7564(4) 0.7214(3) 0.0391(8) Uani d . 1
C C9 0.4523(5) 0.7800(4) 0.6233(4) 0.0410(8) Uani d . 1
C C10 0.2000(6) 0.9269(5) 0.5684(5) 0.0570(10) Uani d . 1
H H10A 0.2548 0.9570 0.4829 0.086 Uiso calc R 1
H H10B 0.1348 1.0073 0.6059 0.086 Uiso calc R 1
H H10C 0.1041 0.8356 0.5564 0.086 Uiso calc R 1
C C11 1.3756(7) 0.2801(6) 0.7705(5) 0.0645(12) Uani d . 1
H H11A 1.4940 0.3014 0.7157 0.077 Uiso calc R 1
H H11B 1.3743 0.1803 0.8089 0.077 Uiso calc R 1
C C12 0.6267(6) 0.8424(4) 0.8525(4) 0.0474(9) Uani d . 1
H H12A 0.6781 0.7816 0.9213 0.057 Uiso calc R 1
H H12B 0.4928 0.8592 0.8777 0.057 Uiso calc R 1
O O1 1.1995(5) 0.2815(3) 0.6900(3) 0.0654(8) Uani d . 1
O O2 1.3809(4) 0.3938(3) 0.8750(3) 0.0550(7) Uani d . 1
O O3 0.3601(4) 0.8981(3) 0.6585(3) 0.0507(7) Uani d . 1
O O4 0.4062(4) 0.7031(4) 0.5248(3) 0.0663(9) Uani d . 1
Br Br1 0.80250(7) 1.04154(5) 0.84506(5) 0.0651(2) Uani d . 1

loop_
_atom_site_aniso_label
_atom_site_aniso_U_11
_atom_site_aniso_U_22
_atom_site_aniso_U_33
_atom_site_aniso_U_12
_atom_site_aniso_U_13
_atom_site_aniso_U_23
C1 0.0405(19) 0.0337(17) 0.0403(19) 0.0041(14) -0.0058(15) 0.0000(14)
C2 0.045(2) 0.0423(19) 0.046(2) 0.0071(16) -0.0101(16) -0.0077(16)
C3 0.0416(19) 0.0375(18) 0.048(2) 0.0101(15) -0.0039(16) -0.0039(15)
C4 0.0376(18) 0.0420(18) 0.0419(19) 0.0059(15) -0.0031(15) 0.0080(15)
C5 0.049(2) 0.0441(19) 0.042(2) 0.0050(16) -0.0137(17) -0.0035(16)
C6 0.047(2) 0.0363(18) 0.044(2) 0.0088(15) -0.0088(16) -0.0049(15)
C7 0.0419(19) 0.0380(18) 0.043(2) 0.0034(15) -0.0088(16) -0.0058(15)
C8 0.0410(19) 0.0358(17) 0.0400(19) 0.0050(14) -0.0056(15) 0.0005(14)
C9 0.0380(19) 0.0385(18) 0.046(2) 0.0052(15) -0.0049(16) -0.0026(15)
C10 0.055(2) 0.052(2) 0.067(3) 0.0204(19) -0.020(2) -0.002(2)
C11 0.062(3) 0.076(3) 0.062(3) 0.036(2) -0.011(2) -0.009(2)
C12 0.054(2) 0.050(2) 0.040(2) 0.0143(17) -0.0040(17) -0.0006(16)
O1 0.0660(19) 0.0571(17) 0.077(2) 0.0297(14) -0.0217(16) -0.0233(15)
O2 0.0526(15) 0.0570(16) 0.0589(17) 0.0220(13) -0.0156(13) -0.0009(13)
O3 0.0543(15) 0.0469(14) 0.0537(16) 0.0200(12) -0.0152(12) -0.0075(12)
O4 0.0606(18) 0.079(2) 0.0638(18) 0.0341(15) -0.0283(15) -0.0300(16)
Br1 0.0721(3) 0.0483(3) 0.0737(3) 0.0110(2) -0.0246(2) -0.0182(2)

loop_
_atom_type_symbol
_atom_type_description
_atom_type_scat_dispersion_real
_atom_type_scat_dispersion_imag
_atom_type_scat_source
C C 0.0033 0.0016 'International Tables Vol C Tables 4.2.6.8 and 6.1.1.4'
H H 0.0000 0.0000 'International Tables Vol C Tables 4.2.6.8 and 6.1.1.4'
O O 0.0106 0.0060 'International Tables Vol C Tables 4.2.6.8 and 6.1.1.4'
Br Br -0.2901 2.4595 'International Tables Vol C Tables 4.2.6.8 and 6.1.1.4'

loop_
_geom_angle_atom_site_label_1
_geom_angle_atom_site_label_2
_geom_angle_atom_site_label_3
_geom_angle
C6 C1 C2 118.6(3)
C6 C1 C7 125.9(3)
C2 C1 C7 115.4(3)
C3 C2 C1 117.9(3)
C3 C2 H2 121.1
C1 C2 H2 121.1
C2 C3 C4 122.4(3)
C2 C3 O1 127.6(3)
C4 C3 O1 110.0(3)
C5 C4 C3 121.9(3)
C5 C4 O2 128.3(3)
C3 C4 O2 109.8(3)
C4 C5 C6 117.0(3)
C4 C5 H5 121.5
C6 C5 H5 121.5
C5 C6 C1 122.2(3)
C5 C6 H6 118.9
C1 C6 H6 118.9
C8 C7 C1 133.5(3)
C8 C7 H7 113.2
C1 C7 H7 113.2
C7 C8 C12 126.6(3)
C7 C8 C9 115.2(3)
C12 C8 C9 118.1(3)
O4 C9 O3 122.6(3)
O4 C9 C8 125.0(3)
O3 C9 C8 112.5(3)
O3 C10 H10A 109.5
O3 C10 H10B 109.5
H10A C10 H10B 109.5
O3 C10 H10C 109.5
H10A C10 H10C 109.5
H10B C10 H10C 109.5
O1 C11 O2 108.6(3)
O1 C11 H11A 110.0
O2 C11 H11A 110.0
O1 C11 H11B 110.0
O2 C11 H11B 110.0
H11A C11 H11B 108.4
C8 C12 Br1 112.1(3)
C8 C12 H12A 109.2
Br1 C12 H12A 109.2
C8 C12 H12B 109.2
Br1 C12 H12B 109.2
H12A C12 H12B 107.9
C3 O1 C11 105.3(3)
C4 O2 C11 105.4(3)
C9 O3 C10 115.4(3)

loop_
_geom_bond_atom_site_label_1
_geom_bond_atom_site_label_2
_geom_bond_distance
C1 C6 1.399(5)
C1 C2 1.413(5)
C1 C7 1.460(5)
C2 C3 1.362(5)
C2 H2 0.9300
C3 C4 1.370(5)
C3 O1 1.378(4)
C4 C5 1.365(5)
C4 O2 1.375(4)
C5 C6 1.392(5)
C5 H5 0.9300
C6 H6 0.9300
C7 C8 1.335(5)
C7 H7 0.9300
C8 C12 1.488(5)
C8 C9 1.492(5)
C9 O4 1.189(4)
C9 O3 1.333(4)
C10 O3 1.445(4)
C10 H10A 0.9600
C10 H10B 0.9600
C10 H10C 0.9600
C11 O1 1.419(5)
C11 O2 1.424(5)
C11 H11A 0.9700
C11 H11B 0.9700
C12 Br1 1.975(4)
C12 H12A 0.9700
C12 H12B 0.9700

loop_
_geom_hbond_atom_site_label_D
_geom_hbond_atom_site_label_H
_geom_hbond_atom_site_label_A
_geom_hbond_site_symmetry_A
_geom_hbond_distance_DH
_geom_hbond_distance_HA
_geom_hbond_distance_DA
_geom_hbond_angle_DHA
_geom_hbond_publ_flag
C7 H7 O4 . 0.93 2.33 2.756(5) 107.7 y
C2 H2 O4 2_666 0.93 2.44 3.318(5) 158.4 y
C11 H11A O4 2_766 0.97 2.50 3.300(6) 140.3 y
C10 H10B O1 1_465 0.96 2.52 3.334(5) 142.7 y
C12 H12A O2 2_767 0.97 2.58 3.458(5) 150.3 y

loop_
_cod_related_entry_id
_cod_related_entry_database
_cod_related_entry_code
1 ChemSpider 30655020
